data_4020795
loop_
_publ_author_name
'Shawn R. Hitchcock'
'David M. Casper'
'Jeremy F. Vaughn'
'Jennifer M. Finefield'
'Gregory M. Ferrence'
'Joel M. Esken'

_publ_section_title
;
 Intramolecular Chiral Relay at Stereogenic Nitrogen.
 Synthesis and Application of a New Chiral Auxiliary
 Derived from (1R,2S)-Norephedrine and Acetone
;
_journal_name_full 'Journal of Organic Chemistry'
_journal_page_first 714
_journal_page_last 718
_journal_paper_doi 10.1021/jo035325n
_journal_volume 69
_journal_year 2004
_chemical_absolute_configuration rmad
_chemical_formula_moiety 'C22 H26 N2 O3 S1'
_chemical_formula_sum 'C22 H26 N2 O3 S'
_chemical_formula_weight 398.51
_space_group_IT_number 19
_space_group_name_Hall 'P 2ac 2ab'
_space_group_name_H-M_alt 'P 21 21 21'
_symmetry_cell_setting orthorhombic
_symmetry_Int_Tables_number 19
_symmetry_space_group_name_Hall 'P 2ac 2ab'
_symmetry_space_group_name_H-M 'P 21 21 21'
_cell_angle_alpha 90
_cell_angle_beta 90
_cell_angle_gamma 90
_cell_formula_units_Z 4
_cell_length_a 9.6661(6)
_cell_length_b 9.9694(6)
_cell_length_c 21.1650(14)
_cell_measurement_temperature 193(2)
_cell_measurement_wavelength 0.71073
_cell_volume 2039.6(2)
_diffrn_ambient_temperature 193(2)
_exptl_crystal_density_diffrn 1.298
_cod_database_code 4020795

loop_
_symmetry_equiv_pos_as_xyz
'x, y, z'
'-x+1/2, -y, z+1/2'
'x+1/2, -y+1/2, -z'
'-x, y+1/2, -z+1/2'

loop_
_atom_site_label
_atom_site_type_symbol
_atom_site_fract_x
_atom_site_fract_y
_atom_site_fract_z
_atom_site_U_iso_or_equiv
_atom_site_adp_type
_atom_site_occupancy
_atom_site_symmetry_multiplicity
_atom_site_calc_flag
_atom_site_refinement_flags
_atom_site_disorder_assembly
_atom_site_disorder_group
C2 C 0.67462(13) 0.10057(12) 0.33671(6) 0.0297(3) Uani 1 1 d . . .
C5 C 0.43532(12) -0.04948(12) 0.32499(6) 0.0262(2) Uani 1 1 d . . .
H5 H 0.3441 -0.0815 0.3086 0.031 Uiso 1 1 calc R . .
C6 C 0.41865(12) 0.09674(12) 0.34542(6) 0.0257(2) Uani 1 1 d . . .
H6 H 0.3795 0.1482 0.309 0.031 Uiso 1 1 calc R . .
C7 C 0.32531(13) 0.11728(11) 0.40149(6) 0.0266(2) Uani 1 1 d . . .
C8 C 0.37146(14) 0.10992(13) 0.46382(6) 0.0328(3) Uani 1 1 d . . .
H8 H 0.4671 0.0971 0.4723 0.039 Uiso 1 1 calc R . .
C9 C 0.27876(17) 0.12114(15) 0.51354(7) 0.0388(3) Uani 1 1 d . . .
H9 H 0.3111 0.1165 0.5559 0.047 Uiso 1 1 calc R . .
C10 C 0.13857(16) 0.13910(14) 0.50162(7) 0.0397(3) Uani 1 1 d . . .
H10 H 0.0749 0.1451 0.5357 0.048 Uiso 1 1 calc R . .
C11 C 0.09193(14) 0.14829(14) 0.43986(7) 0.0370(3) Uani 1 1 d . . .
H11 H -0.0038 0.1612 0.4316 0.044 Uiso 1 1 calc R . .
C12 C 0.18453(13) 0.13864(12) 0.39009(6) 0.0308(3) Uani 1 1 d . . .
H12 H 0.1521 0.1466 0.3479 0.037 Uiso 1 1 calc R . .
C13 C 0.48023(15) -0.14332(13) 0.37784(6) 0.0341(3) Uani 1 1 d . . .
H13A H 0.5154 -0.227 0.3596 0.041 Uiso 1 1 calc R . .
H13B H 0.4009 -0.163 0.4051 0.041 Uiso 1 1 calc R . .
H13C H 0.5533 -0.1004 0.4028 0.041 Uiso 1 1 calc R . .
C14 C 0.50106(14) 0.02645(13) 0.21571(6) 0.0308(3) Uani 1 1 d . . .
H14 H 0.5014 0.1238 0.2272 0.037 Uiso 1 1 calc R . .
C15 C 0.35876(16) -0.01204(16) 0.19165(7) 0.0430(3) Uani 1 1 d . . .
H15A H 0.3533 -0.1097 0.1871 0.052 Uiso 1 1 calc R . .
H15B H 0.3426 0.0304 0.1505 0.052 Uiso 1 1 calc R . .
H15C H 0.2884 0.0184 0.2217 0.052 Uiso 1 1 calc R . .
C16 C 0.60874(17) 0.00131(16) 0.16502(6) 0.0437(4) Uani 1 1 d . . .
H16A H 0.6993 0.0321 0.18 0.052 Uiso 1 1 calc R . .
H16B H 0.5835 0.0505 0.1266 0.052 Uiso 1 1 calc R . .
H16C H 0.613 -0.0949 0.1557 0.052 Uiso 1 1 calc R . .
C17 C 0.77713(13) -0.10348(13) 0.28670(6) 0.0278(3) Uani 1 1 d . . .
C19 C 0.91912(13) -0.06990(13) 0.31200(6) 0.0309(3) Uani 1 1 d . . .
H19A H 0.9118 -0.0453 0.3572 0.037 Uiso 1 1 calc R . .
H19B H 0.9567 0.0083 0.2888 0.037 Uiso 1 1 calc R . .
C20 C 1.01733(13) -0.18849(14) 0.30480(7) 0.0369(3) Uani 1 1 d . . .
H20A H 1.1103 -0.1616 0.3198 0.044 Uiso 1 1 calc R . .
H20B H 1.0252 -0.2113 0.2594 0.044 Uiso 1 1 calc R . .
C22 C 1.08189(13) -0.34842(14) 0.41144(7) 0.0345(3) Uani 1 1 d . . .
C23 C 1.12456(15) -0.47671(15) 0.42888(7) 0.0399(3) Uani 1 1 d . . .
H23 H 1.0902 -0.5528 0.4069 0.048 Uiso 1 1 calc R . .
C24 C 1.21681(17) -0.49332(19) 0.47815(8) 0.0512(4) Uani 1 1 d . . .
H24 H 1.2452 -0.581 0.49 0.061 Uiso 1 1 calc R . .
C25 C 1.26753(18) -0.3845(2) 0.50991(8) 0.0541(5) Uani 1 1 d . . .
H25 H 1.3331 -0.3965 0.5429 0.065 Uiso 1 1 calc R . .
C26 C 1.22346(18) -0.2569(2) 0.49408(8) 0.0497(4) Uani 1 1 d . . .
H26 H 1.2573 -0.1816 0.5168 0.06 Uiso 1 1 calc R . .
C27 C 1.13023(16) -0.23865(15) 0.44520(8) 0.0424(3) Uani 1 1 d . . .
H27 H 1.0993 -0.151 0.4348 0.051 Uiso 1 1 calc R . .
N3 N 0.66646(10) -0.01292(10) 0.29761(5) 0.0258(2) Uani 1 1 d . . .
N4 N 0.53557(10) -0.05489(10) 0.27280(5) 0.0242(2) Uani 1 1 d . . .
O1 O 0.55611(9) 0.15076(8) 0.35944(4) 0.02994(19) Uani 1 1 d . . .
O18 O 0.75694(10) -0.20426(10) 0.25662(5) 0.0367(2) Uani 1 1 d . . .
O28 O 0.78155(10) 0.15346(11) 0.35110(6) 0.0454(3) Uani 1 1 d . . .
S21 S 0.96222(4) -0.33729(4) 0.34812(2) 0.04670(11) Uani 1 1 d . . .

loop_
_atom_site_aniso_label
_atom_site_aniso_U_11
_atom_site_aniso_U_22
_atom_site_aniso_U_33
_atom_site_aniso_U_23
_atom_site_aniso_U_13
_atom_site_aniso_U_12
C2 0.0286(6) 0.0265(5) 0.0340(6) -0.0021(5) -0.0011(5) -0.0014(5)
C5 0.0232(6) 0.0271(6) 0.0285(6) -0.0020(5) -0.0001(5) -0.0028(4)
C6 0.0237(5) 0.0273(6) 0.0261(5) 0.0009(4) -0.0016(5) -0.0007(4)
C7 0.0287(6) 0.0227(5) 0.0284(6) -0.0011(4) 0.0008(5) 0.0004(4)
C8 0.0326(6) 0.0355(6) 0.0302(6) -0.0010(5) -0.0029(5) 0.0017(5)
C9 0.0475(8) 0.0413(7) 0.0277(6) -0.0021(5) 0.0007(6) 0.0018(6)
C10 0.0434(7) 0.0364(7) 0.0392(7) -0.0057(6) 0.0129(6) 0.0011(6)
C11 0.0297(6) 0.0337(7) 0.0476(8) -0.0071(6) 0.0032(6) 0.0011(5)
C12 0.0298(6) 0.0281(6) 0.0345(6) -0.0034(5) -0.0035(5) 0.0006(5)
C13 0.0444(7) 0.0259(6) 0.0320(6) 0.0024(5) 0.0060(6) -0.0002(6)
C14 0.0383(7) 0.0301(6) 0.0239(6) 0.0003(5) -0.0023(5) 0.0074(5)
C15 0.0436(8) 0.0476(8) 0.0377(7) -0.0072(6) -0.0171(6) 0.0134(7)
C16 0.0552(9) 0.0467(8) 0.0291(7) 0.0075(6) 0.0065(6) 0.0149(7)
C17 0.0264(6) 0.0310(6) 0.0262(6) 0.0000(5) -0.0002(5) 0.0003(5)
C19 0.0246(6) 0.0351(6) 0.0329(6) 0.0004(5) -0.0018(5) -0.0015(5)
C20 0.0236(6) 0.0447(8) 0.0423(7) 0.0026(6) 0.0003(5) 0.0022(5)
C22 0.0232(5) 0.0352(6) 0.0451(7) 0.0052(6) 0.0033(5) 0.0004(5)
C23 0.0313(7) 0.0367(7) 0.0518(8) 0.0079(6) 0.0093(6) 0.0009(6)
C24 0.0420(8) 0.0550(10) 0.0565(9) 0.0290(8) 0.0095(7) 0.0075(7)
C25 0.0415(8) 0.0810(13) 0.0397(8) 0.0245(8) -0.0005(7) -0.0082(8)
C26 0.0461(9) 0.0630(10) 0.0400(7) 0.0046(7) 0.0019(7) -0.0168(7)
C27 0.0372(7) 0.0371(7) 0.0531(8) 0.0028(6) 0.0026(7) -0.0040(6)
N3 0.0210(5) 0.0275(5) 0.0289(5) -0.0016(4) -0.0027(4) -0.0026(4)
N4 0.0203(5) 0.0276(5) 0.0246(5) -0.0003(4) -0.0043(4) -0.0006(4)
O1 0.0274(4) 0.0255(4) 0.0369(5) -0.0055(4) 0.0008(4) -0.0031(3)
O18 0.0305(5) 0.0371(5) 0.0426(5) -0.0111(4) -0.0072(4) 0.0052(4)
O28 0.0282(5) 0.0395(5) 0.0685(7) -0.0199(5) -0.0051(5) -0.0055(4)
S21 0.03417(17) 0.03782(18) 0.0681(3) 0.00616(17) -0.01622(17) -0.00546(14)

loop_
_geom_bond_atom_site_label_1
_geom_bond_atom_site_label_2
_geom_bond_distance
_geom_bond_site_symmetry_2
_geom_bond_publ_flag
C2 O28 1.1996(16) . ?
C2 O1 1.3394(15) . ?
C2 N3 1.4040(16) . ?
C5 N4 1.4703(15) . ?
C5 C13 1.5215(17) . ?
C5 C6 1.5290(16) . ?
C6 O1 1.4642(14) . ?
C6 C7 1.5047(17) . ?
C7 C8 1.3946(18) . ?
C7 C12 1.3983(18) . ?
C8 C9 1.387(2) . ?
C9 C10 1.390(2) . ?
C10 C11 1.386(2) . ?
C11 C12 1.3856(19) . ?
C14 N4 1.4929(15) . ?
C14 C16 1.5157(19) . ?
C14 C15 1.516(2) . ?
C17 O18 1.2053(15) . ?
C17 N3 1.4187(16) . ?
C17 C19 1.5108(17) . ?
C19 C20 1.5238(19) . ?
C20 S21 1.8236(15) . ?
C22 C27 1.388(2) . ?
C22 C23 1.394(2) . ?
C22 S21 1.7737(14) . ?
C23 C24 1.382(2) . ?
C24 C25 1.368(3) . ?
C25 C26 1.382(3) . ?
C26 C27 1.384(2) . ?
N3 N4 1.4324(14) . ?

loop_
_cod_related_entry_id
_cod_related_entry_database
_cod_related_entry_code
1 ChemSpider 21176787
